data_4324200
loop_
_publ_author_name
'Hok-Lai Wong'
'Chi-Hang Tao'
'Nianyong Zhu'
'Vivian Wing-Wah Yam'

_publ_section_title
;
 Photochromic Alkynes as Versatile Building Blocks for Metal Alkynyl
 Systems: Design, Synthesis, and Photochromic Studies of
 Diarylethene-Containing Platinum(II) Phosphine Alkynyl Complexes
;
_journal_name_full 'Inorganic Chemistry'
_journal_page_first 471
_journal_page_last 481
_journal_paper_doi 10.1021/ic101298c
_journal_volume 50
_journal_year 2011
_chemical_formula_moiety 'C66.50 H52.50 Cl7.50 P2 Pt S4'
_chemical_formula_sum 'C66.5 H52.5 Cl7.5 P2 Pt S4'
_chemical_formula_weight 1502.73
_chemical_name_systematic
;
 ?
;
_space_group_IT_number 2
_symmetry_cell_setting triclinic
_symmetry_space_group_name_Hall '-P 1'
_symmetry_space_group_name_H-M 'P -1'
_atom_sites_solution_hydrogens geom
_atom_sites_solution_primary direct
_atom_sites_solution_secondary difmap
_audit_creation_method SHELXL-97
_cell_angle_alpha 97.64(2)
_cell_angle_beta 95.55(2)
_cell_angle_gamma 97.61(2)
_cell_formula_units_Z 2
_cell_length_a 8.1960(10)
_cell_length_b 11.9710(13)
_cell_length_c 36.875(5)
_cell_measurement_reflns_used 0
_cell_measurement_temperature 301(2)
_cell_measurement_theta_max 0
_cell_measurement_theta_min 0
_cell_volume 3530.1(8)
_computing_cell_refinement 'Bruker XSCANS'
_computing_data_collection 'Bruker XSCANS'
_computing_data_reduction 'Bruker SHELXTL'
_computing_molecular_graphics 'Ortep-3 for Windows (Farrugia, 1997)'
_computing_publication_material 'WinGX publication routines (Farrugia, 1999)'
_computing_structure_refinement 'SHELXL-97 (Sheldrick, 1997)'
_computing_structure_solution 'SHELXS-97 (Sheldrick, 2008)'
_diffrn_ambient_temperature 301(2)
_diffrn_measured_fraction_theta_full 0.976
_diffrn_measured_fraction_theta_max 0.976
_diffrn_measurement_device_type 'Bruker Smart CCD 1000'
_diffrn_radiation_monochromator graphite
_diffrn_radiation_source 'fine-focus sealed tube'
_diffrn_radiation_type MoK\a
_diffrn_radiation_wavelength 0.71073
_diffrn_reflns_av_R_equivalents 0.0182
_diffrn_reflns_av_sigmaI/netI 0.0310
_diffrn_reflns_limit_h_max 9
_diffrn_reflns_limit_h_min -9
_diffrn_reflns_limit_k_max 14
_diffrn_reflns_limit_k_min -14
_diffrn_reflns_limit_l_max 41
_diffrn_reflns_limit_l_min -44
_diffrn_reflns_number 20702
_diffrn_reflns_theta_full 25.68
_diffrn_reflns_theta_max 25.68
_diffrn_reflns_theta_min 1.68
_exptl_absorpt_coefficient_mu 2.472
_exptl_absorpt_correction_T_max 1.000000
_exptl_absorpt_correction_T_min 0.330019
_exptl_absorpt_correction_type empirical
_exptl_absorpt_process_details SADABS
_exptl_crystal_colour yellow
_exptl_crystal_density_diffrn 1.414
_exptl_crystal_description prism
_exptl_crystal_F_000 1502
_exptl_crystal_size_max 0.6
_exptl_crystal_size_mid 0.25
_exptl_crystal_size_min 0.15
_refine_diff_density_max 1.307
_refine_diff_density_min -2.848
_refine_diff_density_rms 0.098
_refine_ls_extinction_method none
_refine_ls_goodness_of_fit_ref 1.179
_refine_ls_hydrogen_treatment constr
_refine_ls_matrix_type full
_refine_ls_number_parameters 744
_refine_ls_number_reflns 13071
_refine_ls_number_restraints 43
_refine_ls_restrained_S_all 1.187
_refine_ls_R_factor_all 0.0463
_refine_ls_R_factor_gt 0.0424
_refine_ls_shift/su_max 0.047
_refine_ls_shift/su_mean 0.001
_refine_ls_structure_factor_coef Fsqd
_refine_ls_weighting_details 'calc w=1/[\s^2^(Fo^2^)+(0.0378P)^2^+9.1560P] where P=(Fo^2^+2Fc^2^)/3'
_refine_ls_weighting_scheme calc
_refine_ls_wR_factor_gt 0.1058
_refine_ls_wR_factor_ref 0.1074
_reflns_number_gt 12188
_reflns_number_total 13071
_reflns_threshold_expression >2sigma(I)
_cod_data_source_file ic101298c_si_002.cif
_cod_data_source_block shelxl
_cod_original_cell_volume 3530.1(7)
_cod_original_formula_sum 'C66.50 H52.50 Cl7.50 P2 Pt S4'
_cod_database_code 4324200

loop_
_symmetry_equiv_pos_as_xyz
'x, y, z'
'-x, -y, -z'

loop_
_atom_site_label
_atom_site_type_symbol
_atom_site_fract_x
_atom_site_fract_y
_atom_site_fract_z
_atom_site_U_iso_or_equiv
_atom_site_adp_type
_atom_site_occupancy
_atom_site_symmetry_multiplicity
_atom_site_calc_flag
_atom_site_refinement_flags
_atom_site_disorder_assembly
_atom_site_disorder_group
C1 C 0.0334(6) 0.0297(4) 0.13127(13) 0.0378(11) Uani 1 1 d . . .
C2 C 0.0317(7) -0.0310(4) 0.10240(14) 0.0411(12) Uani 1 1 d . . .
C3 C 0.0238(7) -0.1001(4) 0.06721(14) 0.0398(11) Uani 1 1 d . . .
C4 C -0.0837(9) -0.0825(5) 0.03738(16) 0.0586(16) Uani 1 1 d . . .
H4 H -0.1486 -0.0246 0.0404 0.070 Uiso 1 1 calc R . .
C5 C -0.0949(10) -0.1494(7) 0.00368(18) 0.074(2) Uani 1 1 d . . .
H5 H -0.1682 -0.1370 -0.0157 0.088 Uiso 1 1 calc R . .
C6 C 0.0012(9) -0.2346(6) -0.00160(17) 0.0636(18) Uani 1 1 d . . .
H6 H -0.0067 -0.2795 -0.0245 0.076 Uiso 1 1 calc R . .
C7 C 0.1088(8) -0.2529(5) 0.02717(18) 0.0572(16) Uani 1 1 d . . .
H7 H 0.1742 -0.3104 0.0237 0.069 Uiso 1 1 calc R . .
C8 C 0.1210(7) -0.1864(5) 0.06150(15) 0.0461(13) Uani 1 1 d . . .
H8 H 0.1946 -0.1995 0.0808 0.055 Uiso 1 1 calc R . .
C9 C 0.0215(6) 0.2440(4) 0.22336(14) 0.0375(11) Uani 1 1 d . . .
C10 C 0.0192(7) 0.3060(4) 0.25159(14) 0.0417(12) Uani 1 1 d . . .
C11 C 0.0276(7) 0.3766(4) 0.28604(14) 0.0409(11) Uani 1 1 d . . .
C12 C -0.0538(7) 0.4668(5) 0.29607(14) 0.0427(12) Uani 1 1 d . . .
H12 H -0.1313 0.4930 0.2804 0.051 Uiso 1 1 calc R . .
C13 C -0.0046(7) 0.5151(5) 0.33336(14) 0.0441(12) Uani 1 1 d . . .
C14 C 0.1142(7) 0.4640(5) 0.35130(14) 0.0451(12) Uani 1 1 d . . .
C15 C 0.1702(8) 0.5137(5) 0.38854(15) 0.0491(13) Uani 1 1 d . . .
C16 C 0.0892(8) 0.6053(5) 0.39837(16) 0.0542(15) Uani 1 1 d . . .
C17 C 0.1602(11) 0.4581(9) 0.4707(2) 0.092(3) Uani 1 1 d . . .
H17A H 0.1917 0.4316 0.4934 0.138 Uiso 1 1 calc R . .
H17B H 0.0570 0.4147 0.4592 0.138 Uiso 1 1 calc R . .
H17C H 0.1479 0.5372 0.4755 0.138 Uiso 1 1 calc R . .
C18 C 0.2915(10) 0.4439(7) 0.44553(18) 0.0706(19) Uani 1 1 d . . .
C19 C 0.2991(8) 0.4690(5) 0.41083(16) 0.0574(15) Uani 1 1 d . . .
C20 C 0.4448(9) 0.4401(6) 0.3960(2) 0.0705(19) Uani 1 1 d . . .
H20 H 0.4678 0.4513 0.3724 0.085 Uiso 1 1 calc R . .
C21 C 0.5458(10) 0.3953(8) 0.4190(2) 0.084(2) Uani 1 1 d . . .
C22 C 0.7102(12) 0.3548(10) 0.4125(3) 0.123(4) Uani 1 1 d . . .
H22A H 0.7546 0.3270 0.4340 0.185 Uiso 1 1 calc R . .
H22B H 0.7867 0.4172 0.4074 0.185 Uiso 1 1 calc R . .
H22C H 0.6931 0.2947 0.3918 0.185 Uiso 1 1 calc R . .
C25 C 0.1129(9) 0.6863(6) 0.43265(17) 0.0648(18) Uani 1 1 d D . .
S2 S 0.2212(11) 0.8254(6) 0.49020(17) 0.0978(19) Uani 0.50 1 d PD A 1
C23 C 0.424(2) 0.7343(15) 0.4420(5) 0.089(5) Uiso 0.50 1 d PD A 1
H23A H 0.5010 0.7836 0.4605 0.133 Uiso 0.50 1 calc PR A 1
H23B H 0.4359 0.7582 0.4184 0.133 Uiso 0.50 1 calc PR A 1
H23C H 0.4469 0.6574 0.4413 0.133 Uiso 0.50 1 calc PR A 1
C24 C 0.249(2) 0.7401(11) 0.4511(4) 0.072(7) Uiso 0.50 1 d PD A 1
C26 C -0.037(2) 0.7159(14) 0.4495(4) 0.058(5) Uiso 0.50 1 d PD A 1
H26 H -0.1449 0.6869 0.4396 0.070 Uiso 0.50 1 calc PR A 1
C27 C 0.005(2) 0.7917(18) 0.4817(6) 0.087(7) Uiso 0.50 1 d PD A 1
C28 C -0.106(2) 0.8426(17) 0.5069(5) 0.107(6) Uiso 0.50 1 d PD A 1
H28A H -0.0407 0.8921 0.5272 0.161 Uiso 0.50 1 calc PR A 1
H28B H -0.1736 0.7830 0.5160 0.161 Uiso 0.50 1 calc PR A 1
H28C H -0.1762 0.8855 0.4937 0.161 Uiso 0.50 1 calc PR A 1
S2' S 0.0953(18) 0.8275(7) 0.48821(19) 0.143(4) Uani 0.50 1 d PD A 2
C23' C -0.180(3) 0.703(2) 0.4436(7) 0.143(9) Uiso 0.50 1 d PD A 2
H23D H -0.2289 0.7488 0.4618 0.214 Uiso 0.50 1 calc PR A 2
H23E H -0.2144 0.6240 0.4446 0.214 Uiso 0.50 1 calc PR A 2
H23F H -0.2160 0.7199 0.4196 0.214 Uiso 0.50 1 calc PR A 2
C24' C 0.005(2) 0.7297(12) 0.4509(4) 0.085(8) Uiso 0.50 1 d PD A 2
C26' C 0.284(2) 0.7382(16) 0.4493(5) 0.081(8) Uiso 0.50 1 d PD A 2
H26' H 0.3779 0.7181 0.4392 0.097 Uiso 0.50 1 calc PR A 2
C27' C 0.295(2) 0.8186(19) 0.4809(6) 0.093(8) Uiso 0.50 1 d PD A 2
C28' C 0.439(4) 0.886(3) 0.5043(10) 0.237(18) Uiso 0.50 1 d PD A 2
H28D H 0.4017 0.9360 0.5232 0.356 Uiso 0.50 1 calc PR A 2
H28E H 0.5052 0.9295 0.4896 0.356 Uiso 0.50 1 calc PR A 2
H28F H 0.5037 0.8353 0.5154 0.356 Uiso 0.50 1 calc PR A 2
C29 C -0.2652(6) 0.1722(4) 0.10839(14) 0.0365(11) Uani 1 1 d . . .
C30 C -0.3731(8) 0.0909(5) 0.12076(18) 0.0590(16) Uani 1 1 d . . .
H30 H -0.3539 0.0767 0.1449 0.071 Uiso 1 1 calc R . .
C31 C -0.5083(9) 0.0304(6) 0.0983(2) 0.074(2) Uani 1 1 d . . .
H31 H -0.5825 -0.0213 0.1075 0.088 Uiso 1 1 calc R . .
C32 C -0.5333(8) 0.0470(6) 0.0618(2) 0.0689(19) Uani 1 1 d . . .
H32 H -0.6224 0.0047 0.0462 0.083 Uiso 1 1 calc R . .
C33 C -0.4268(8) 0.1254(6) 0.04888(17) 0.0606(16) Uani 1 1 d . . .
H33 H -0.4437 0.1367 0.0244 0.073 Uiso 1 1 calc R . .
C34 C -0.2927(7) 0.1888(5) 0.07200(15) 0.0469(13) Uani 1 1 d . . .
H34 H -0.2212 0.2426 0.0629 0.056 Uiso 1 1 calc R . .
C35 C -0.1781(7) 0.3708(4) 0.16421(13) 0.0386(11) Uani 1 1 d . . .
C36 C -0.3457(8) 0.3720(6) 0.16375(18) 0.0569(15) Uani 1 1 d . . .
H36 H -0.4200 0.3108 0.1509 0.068 Uiso 1 1 calc R . .
C37 C -0.4044(10) 0.4645(7) 0.1824(2) 0.078(2) Uani 1 1 d . . .
H37 H -0.5179 0.4653 0.1820 0.094 Uiso 1 1 calc R . .
C38 C -0.2947(11) 0.5549(6) 0.2014(2) 0.072(2) Uani 1 1 d . . .
H38 H -0.3341 0.6171 0.2137 0.087 Uiso 1 1 calc R . .
C39 C -0.1284(10) 0.5537(5) 0.20234(18) 0.0638(18) Uani 1 1 d . . .
H39 H -0.0546 0.6151 0.2152 0.077 Uiso 1 1 calc R . .
C40 C -0.0689(8) 0.4616(5) 0.18432(16) 0.0513(14) Uani 1 1 d . . .
H40 H 0.0447 0.4603 0.1856 0.062 Uiso 1 1 calc R . .
C41 C 0.0515(6) 0.3219(4) 0.11331(13) 0.0334(10) Uani 1 1 d . . .
C42 C 0.0180(8) 0.4193(5) 0.09913(15) 0.0470(13) Uani 1 1 d . . .
H42 H -0.0802 0.4474 0.1031 0.056 Uiso 1 1 calc R . .
C43 C 0.1293(9) 0.4752(5) 0.07908(17) 0.0593(16) Uani 1 1 d . . .
H43 H 0.1052 0.5400 0.0696 0.071 Uiso 1 1 calc R . .
C44 C 0.2746(8) 0.4346(6) 0.07336(18) 0.0605(17) Uani 1 1 d . . .
H44 H 0.3498 0.4724 0.0601 0.073 Uiso 1 1 calc R . .
C45 C 0.3098(8) 0.3379(6) 0.08712(18) 0.0625(17) Uani 1 1 d . . .
H45 H 0.4080 0.3102 0.0828 0.075 Uiso 1 1 calc R . .
C46 C 0.1997(7) 0.2816(5) 0.10739(15) 0.0469(13) Uani 1 1 d . . .
H46 H 0.2250 0.2171 0.1170 0.056 Uiso 1 1 calc R . .
C47 C 0.3227(6) 0.1070(4) 0.24642(14) 0.0387(11) Uani 1 1 d . . .
C48 C 0.4339(8) 0.1831(5) 0.23240(19) 0.0596(16) Uani 1 1 d . . .
H48 H 0.4155 0.1938 0.2079 0.072 Uiso 1 1 calc R . .
C49 C 0.5733(9) 0.2440(6) 0.2547(2) 0.075(2) Uani 1 1 d . . .
H49 H 0.6495 0.2926 0.2449 0.090 Uiso 1 1 calc R . .
C50 C 0.5969(9) 0.2320(7) 0.2906(2) 0.076(2) Uani 1 1 d . . .
H50 H 0.6897 0.2725 0.3055 0.091 Uiso 1 1 calc R . .
C51 C 0.4864(9) 0.1614(7) 0.3051(2) 0.077(2) Uani 1 1 d . . .
H51 H 0.5021 0.1557 0.3301 0.092 Uiso 1 1 calc R . .
C52 C 0.3485(8) 0.0968(6) 0.28290(17) 0.0568(15) Uani 1 1 d . . .
H52 H 0.2748 0.0470 0.2930 0.068 Uiso 1 1 calc R . .
C53 C 0.2400(7) -0.0935(4) 0.19184(14) 0.0388(11) Uani 1 1 d . . .
C54 C 0.4073(8) -0.0944(5) 0.19180(18) 0.0566(15) Uani 1 1 d . . .
H54 H 0.4816 -0.0327 0.2043 0.068 Uiso 1 1 calc R . .
C55 C 0.4665(10) -0.1864(7) 0.1733(2) 0.077(2) Uani 1 1 d . . .
H55 H 0.5801 -0.1857 0.1732 0.093 Uiso 1 1 calc R . .
C56 C 0.3580(10) -0.2790(6) 0.1549(2) 0.070(2) Uani 1 1 d . . .
H56 H 0.3979 -0.3409 0.1427 0.084 Uiso 1 1 calc R . .
C57 C 0.1932(10) -0.2791(5) 0.15495(18) 0.0634(17) Uani 1 1 d . . .
H57 H 0.1198 -0.3417 0.1427 0.076 Uiso 1 1 calc R . .
C58 C 0.1321(8) -0.1868(5) 0.17295(16) 0.0502(14) Uani 1 1 d . . .
H58 H 0.0183 -0.1875 0.1724 0.060 Uiso 1 1 calc R . .
C59 C 0.0106(6) -0.0445(4) 0.24298(14) 0.0396(11) Uani 1 1 d . . .
C60 C 0.0519(8) -0.1361(5) 0.25962(17) 0.0561(15) Uani 1 1 d . . .
H60 H 0.1518 -0.1624 0.2560 0.067 Uiso 1 1 calc R . .
C61 C -0.0529(10) -0.1886(6) 0.2813(2) 0.073(2) Uani 1 1 d . . .
H61 H -0.0232 -0.2492 0.2925 0.087 Uiso 1 1 calc R . .
C62 C -0.2016(11) -0.1509(7) 0.2863(2) 0.083(2) Uani 1 1 d . . .
H62 H -0.2732 -0.1864 0.3007 0.100 Uiso 1 1 calc R . .
C63 C -0.2443(9) -0.0614(7) 0.2700(2) 0.082(2) Uani 1 1 d . . .
H63 H -0.3456 -0.0369 0.2734 0.098 Uiso 1 1 calc R . .
C64 C -0.1392(7) -0.0064(6) 0.24850(19) 0.0584(16) Uani 1 1 d . . .
H64 H -0.1688 0.0554 0.2379 0.070 Uiso 1 1 calc R . .
C65 C 0.3680(10) 0.6112(8) 0.2916(3) 0.089(3) Uani 1 1 d . . .
H65 H 0.2729 0.5550 0.2941 0.106 Uiso 1 1 calc R . .
C66 C 0.7057(9) 0.6562(7) 0.0611(3) 0.085(3) Uani 1 1 d . . .
H66 H 0.8026 0.7072 0.0563 0.103 Uiso 1 1 calc R . .
P1 P -0.09308(15) 0.25119(10) 0.14058(3) 0.0309(2) Uani 1 1 d . . .
P2 P 0.15120(16) 0.02498(10) 0.21478(3) 0.0333(3) Uani 1 1 d . . .
S1 S 0.4656(3) 0.3860(2) 0.45977(6) 0.0938(7) Uani 1 1 d . . .
S3 S 0.1641(2) 0.35053(13) 0.32261(4) 0.0512(3) Uani 1 1 d . . .
S4 S -0.0527(2) 0.62815(13) 0.36252(4) 0.0563(4) Uani 1 1 d . . .
Pt1 Pt 0.02774(2) 0.136782(15) 0.177434(5) 0.03174(7) Uani 1 1 d . . .
Cl1 Cl 0.5481(4) 0.5513(3) 0.29883(10) 0.1378(12) Uani 1 1 d . . .
Cl2 Cl 0.3718(5) 0.7304(3) 0.32415(10) 0.1497(13) Uani 1 1 d . . .
Cl3 Cl 0.3453(4) 0.6488(3) 0.24781(8) 0.1208(10) Uani 1 1 d . . .
Cl4 Cl 0.7286(3) 0.6388(3) 0.10786(7) 0.1095(8) Uani 1 1 d . . .
Cl5 Cl 0.6994(3) 0.5249(3) 0.03421(7) 0.1097(8) Uani 1 1 d . . .
Cl6 Cl 0.5301(3) 0.7169(3) 0.05054(11) 0.1432(13) Uani 1 1 d . . .
C67 C -0.051(3) 0.970(2) 0.6311(7) 0.224(17) Uiso 0.50 1 d PD . .
H67B H -0.0448 0.9771 0.6580 0.269 Uiso 0.25 1 calc PR B 2
H67A H -0.0415 1.0230 0.6541 0.269 Uiso 0.25 1 d PR B 1
Cl7 Cl -0.249(3) 0.965(3) 0.6088(9) 0.326(16) Uiso 0.25 1 d PD C 1
Cl9 Cl 0.053(4) 1.050(3) 0.6018(9) 0.313(15) Uiso 0.25 1 d PD C 1
Cl8 Cl -0.003(5) 0.844(2) 0.6149(10) 0.346(18) Uiso 0.25 1 d PD C 1
Cl7' Cl -0.137(4) 1.0652(19) 0.6102(7) 0.250(11) Uiso 0.25 1 d PD C 2
Cl8' Cl -0.170(3) 0.8484(19) 0.6048(7) 0.254(11) Uiso 0.25 1 d PD C 2
Cl9' Cl 0.130(3) 0.968(3) 0.6110(8) 0.293(14) Uiso 0.25 1 d PD C 2

loop_
_atom_site_aniso_label
_atom_site_aniso_U_11
_atom_site_aniso_U_22
_atom_site_aniso_U_33
_atom_site_aniso_U_23
_atom_site_aniso_U_13
_atom_site_aniso_U_12
C1 0.044(3) 0.032(2) 0.037(3) 0.001(2) 0.001(2) 0.008(2)
C2 0.046(3) 0.035(3) 0.040(3) 0.000(2) 0.006(2) 0.005(2)
C3 0.045(3) 0.033(3) 0.038(3) -0.003(2) 0.008(2) -0.001(2)
C4 0.076(4) 0.052(3) 0.048(3) 0.003(3) 0.002(3) 0.016(3)
C5 0.096(6) 0.079(5) 0.039(3) 0.003(3) -0.007(3) 0.008(4)
C6 0.074(5) 0.071(4) 0.037(3) -0.015(3) 0.014(3) -0.004(4)
C7 0.050(4) 0.050(3) 0.066(4) -0.016(3) 0.022(3) 0.002(3)
C8 0.041(3) 0.045(3) 0.047(3) -0.005(2) 0.007(2) 0.001(2)
C9 0.041(3) 0.035(3) 0.038(3) 0.007(2) 0.001(2) 0.008(2)
C10 0.044(3) 0.042(3) 0.037(3) 0.001(2) 0.003(2) 0.008(2)
C11 0.046(3) 0.040(3) 0.035(3) -0.001(2) 0.003(2) 0.005(2)
C12 0.046(3) 0.044(3) 0.037(3) 0.000(2) 0.004(2) 0.010(2)
C13 0.052(3) 0.043(3) 0.037(3) -0.002(2) 0.008(2) 0.012(2)
C14 0.054(3) 0.044(3) 0.036(3) -0.001(2) 0.006(2) 0.010(2)
C15 0.058(4) 0.052(3) 0.034(3) 0.000(2) 0.001(2) 0.007(3)
C16 0.071(4) 0.050(3) 0.039(3) 0.000(2) 0.005(3) 0.010(3)
C17 0.099(6) 0.126(8) 0.062(5) 0.033(5) 0.014(4) 0.032(6)
C18 0.083(5) 0.078(5) 0.048(4) 0.007(3) -0.008(3) 0.015(4)
C19 0.067(4) 0.057(4) 0.042(3) -0.002(3) -0.005(3) 0.008(3)
C20 0.075(5) 0.076(5) 0.057(4) 0.004(3) -0.003(3) 0.015(4)
C21 0.071(5) 0.099(6) 0.075(5) -0.005(4) -0.017(4) 0.020(4)
C22 0.083(7) 0.157(10) 0.129(9) 0.011(8) -0.015(6) 0.046(7)
C25 0.094(5) 0.055(4) 0.042(3) -0.008(3) 0.003(3) 0.015(4)
S2 0.135(6) 0.076(3) 0.063(3) -0.032(2) 0.001(4) -0.006(4)
S2' 0.260(13) 0.101(5) 0.067(4) -0.019(3) 0.019(7) 0.057(9)
C29 0.030(3) 0.037(3) 0.042(3) 0.003(2) 0.001(2) 0.005(2)
C30 0.054(4) 0.061(4) 0.057(4) 0.019(3) -0.005(3) -0.011(3)
C31 0.058(4) 0.065(4) 0.088(5) 0.017(4) -0.009(4) -0.018(3)
C32 0.048(4) 0.061(4) 0.085(5) -0.003(4) -0.017(3) -0.004(3)
C33 0.054(4) 0.076(4) 0.046(3) 0.001(3) -0.012(3) 0.007(3)
C34 0.038(3) 0.057(3) 0.043(3) 0.007(2) 0.002(2) 0.002(2)
C35 0.049(3) 0.039(3) 0.032(2) 0.007(2) 0.009(2) 0.017(2)
C36 0.053(4) 0.059(4) 0.063(4) 0.004(3) 0.012(3) 0.022(3)
C37 0.072(5) 0.089(6) 0.083(5) 0.006(4) 0.025(4) 0.047(4)
C38 0.104(6) 0.061(4) 0.063(4) 0.005(3) 0.032(4) 0.043(4)
C39 0.095(5) 0.043(3) 0.055(4) 0.001(3) 0.017(3) 0.018(3)
C40 0.061(4) 0.042(3) 0.050(3) 0.002(2) 0.006(3) 0.010(3)
C41 0.036(3) 0.030(2) 0.032(2) -0.0003(18) 0.0027(19) -0.0004(19)
C42 0.059(4) 0.038(3) 0.048(3) 0.007(2) 0.015(3) 0.014(2)
C43 0.084(5) 0.037(3) 0.057(4) 0.010(3) 0.020(3) -0.001(3)
C44 0.054(4) 0.060(4) 0.061(4) 0.006(3) 0.016(3) -0.018(3)
C45 0.037(3) 0.087(5) 0.063(4) 0.011(4) 0.013(3) 0.004(3)
C46 0.039(3) 0.053(3) 0.050(3) 0.009(3) 0.006(2) 0.008(2)
C47 0.035(3) 0.037(3) 0.044(3) 0.003(2) 0.000(2) 0.009(2)
C48 0.054(4) 0.058(4) 0.063(4) 0.016(3) -0.002(3) -0.005(3)
C49 0.053(4) 0.069(5) 0.096(6) 0.018(4) 0.000(4) -0.012(3)
C50 0.051(4) 0.079(5) 0.086(5) 0.002(4) -0.019(4) -0.004(4)
C51 0.067(5) 0.097(6) 0.058(4) 0.004(4) -0.013(3) 0.005(4)
C52 0.050(4) 0.066(4) 0.051(3) 0.006(3) -0.001(3) 0.002(3)
C53 0.047(3) 0.033(3) 0.040(3) 0.009(2) 0.008(2) 0.013(2)
C54 0.050(4) 0.055(4) 0.067(4) 0.006(3) 0.009(3) 0.017(3)
C55 0.063(5) 0.083(5) 0.095(6) 0.008(4) 0.026(4) 0.040(4)
C56 0.095(6) 0.055(4) 0.067(4) 0.002(3) 0.024(4) 0.039(4)
C57 0.091(5) 0.040(3) 0.059(4) -0.004(3) 0.012(3) 0.016(3)
C58 0.056(4) 0.039(3) 0.056(3) -0.001(2) 0.012(3) 0.012(3)
C59 0.039(3) 0.037(3) 0.042(3) 0.005(2) 0.005(2) 0.002(2)
C60 0.065(4) 0.047(3) 0.064(4) 0.022(3) 0.019(3) 0.017(3)
C61 0.095(6) 0.059(4) 0.072(5) 0.026(4) 0.026(4) 0.009(4)
C62 0.088(6) 0.078(5) 0.087(6) 0.034(4) 0.033(5) -0.011(4)
C63 0.052(4) 0.100(6) 0.103(6) 0.033(5) 0.032(4) 0.011(4)
C64 0.043(3) 0.061(4) 0.078(4) 0.026(3) 0.017(3) 0.011(3)
C65 0.063(5) 0.096(6) 0.116(7) 0.032(5) 0.028(5) 0.013(4)
C66 0.043(4) 0.083(5) 0.138(8) 0.047(5) 0.012(4) 0.004(4)
P1 0.0318(6) 0.0280(6) 0.0329(6) 0.0032(5) 0.0029(5) 0.0064(5)
P2 0.0347(7) 0.0288(6) 0.0365(6) 0.0042(5) 0.0030(5) 0.0064(5)
S1 0.1035(17) 0.1120(18) 0.0651(12) 0.0164(11) -0.0212(11) 0.0329(14)
S3 0.0639(9) 0.0488(8) 0.0411(7) -0.0018(6) -0.0001(6) 0.0212(7)
S4 0.0734(11) 0.0527(9) 0.0432(8) -0.0056(6) 0.0063(7) 0.0233(8)
Pt1 0.03713(11) 0.02698(10) 0.03040(10) 0.00051(6) 0.00177(7) 0.00750(7)
Cl1 0.0950(18) 0.170(3) 0.185(3) 0.100(3) 0.0378(19) 0.0617(19)
Cl2 0.139(3) 0.174(3) 0.133(3) -0.008(2) 0.044(2) 0.021(2)
Cl3 0.116(2) 0.152(3) 0.117(2) 0.0422(18) 0.0269(16) 0.0707(19)
Cl4 0.1051(18) 0.132(2) 0.0978(17) 0.0012(15) 0.0112(13) 0.0557(16)
Cl5 0.0996(18) 0.125(2) 0.0970(17) -0.0002(15) 0.0035(13) 0.0126(15)
Cl6 0.0752(16) 0.139(2) 0.243(4) 0.105(3) 0.0177(19) 0.0399(16)

loop_
_atom_type_symbol
_atom_type_description
_atom_type_scat_dispersion_real
_atom_type_scat_dispersion_imag
_atom_type_scat_source
C C 0.0033 0.0016 'International Tables Vol C Tables 4.2.6.8 and 6.1.1.4'
H H 0.0000 0.0000 'International Tables Vol C Tables 4.2.6.8 and 6.1.1.4'
P P 0.1023 0.0942 'International Tables Vol C Tables 4.2.6.8 and 6.1.1.4'
S S 0.1246 0.1234 'International Tables Vol C Tables 4.2.6.8 and 6.1.1.4'
Pt Pt -1.7033 8.3905 'International Tables Vol C Tables 4.2.6.8 and 6.1.1.4'
Cl Cl 0.1484 0.1585 'International Tables Vol C Tables 4.2.6.8 and 6.1.1.4'

loop_
_geom_angle_atom_site_label_1
_geom_angle_atom_site_label_2
_geom_angle_atom_site_label_3
_geom_angle
C2 C1 Pt1 176.3(5)
C1 C2 C3 177.1(6)
C8 C3 C4 117.9(5)
C8 C3 C2 121.8(5)
C4 C3 C2 120.4(5)
C5 C4 C3 121.0(6)
C4 C5 C6 120.6(6)
C7 C6 C5 119.5(6)
C6 C7 C8 120.6(6)
C7 C8 C3 120.4(6)
C10 C9 Pt1 178.0(4)
C9 C10 C11 175.7(6)
C12 C11 C10 130.2(5)
C12 C11 S3 112.1(4)
C10 C11 S3 117.7(4)
C11 C12 C13 111.3(5)
C14 C13 C12 114.6(5)
C14 C13 S4 110.0(4)
C12 C13 S4 135.4(4)
C13 C14 C15 115.6(5)
C13 C14 S3 110.8(4)
C15 C14 S3 133.6(5)
C16 C15 C14 110.0(5)
C16 C15 C19 128.5(5)
C14 C15 C19 121.4(5)
C15 C16 C25 129.7(6)
C15 C16 S4 112.4(4)
C25 C16 S4 117.8(5)
C19 C18 C17 130.0(7)
C19 C18 S1 110.1(6)
C17 C18 S1 119.9(5)
C18 C19 C20 112.5(6)
C18 C19 C15 126.2(6)
C20 C19 C15 121.2(6)
C21 C20 C19 114.0(7)
C20 C21 C22 128.3(9)
C20 C21 S1 110.7(6)
C22 C21 S1 121.0(7)
C24' C25 C24 101.2(11)
C24' C25 C16 129.6(10)
C24 C25 C16 129.0(9)
C24' C25 C26 11.9(11)
C24 C25 C26 112.6(11)
C16 C25 C26 118.4(9)
C24' C25 C26' 110.5(13)
C24 C25 C26' 9.3(12)
C16 C25 C26' 119.7(10)
C26 C25 C26' 121.9(12)
C24 S2 C27 92.6(8)
C25 C24 C23 127.7(13)
C25 C24 S2 113.8(11)
C23 C24 S2 118.5(11)
C27 C26 C25 111.7(15)
C26 C27 C28 128.7(16)
C26 C27 S2 109.4(14)
C28 C27 S2 122.0(14)
C27' S2' C24' 96.7(10)
C25 C24' C23' 128.1(16)
C25 C24' S2' 112.0(12)
C23' C24' S2' 119.9(15)
C27' C26' C25 116.0(18)
C26' C27' C28' 131(2)
C26' C27' S2' 104.8(16)
C28' C27' S2' 124(2)
C30 C29 C34 118.2(5)
C30 C29 P1 118.5(4)
C34 C29 P1 123.3(4)
C31 C30 C29 121.5(6)
C30 C31 C32 119.6(7)
C33 C32 C31 119.7(6)
C32 C33 C34 120.5(6)
C29 C34 C33 120.3(6)
C36 C35 C40 119.1(5)
C36 C35 P1 122.2(4)
C40 C35 P1 118.6(4)
C35 C36 C37 120.1(7)
C38 C37 C36 120.0(7)
C39 C38 C37 120.1(6)
C38 C39 C40 120.3(7)
C39 C40 C35 120.3(6)
C42 C41 C46 118.9(5)
C42 C41 P1 120.5(4)
C46 C41 P1 120.6(4)
C41 C42 C43 120.8(6)
C44 C43 C42 119.8(6)
C43 C44 C45 120.2(6)
C44 C45 C46 120.5(6)
C45 C46 C41 119.8(6)
C52 C47 C48 118.6(5)
C52 C47 P2 123.6(4)
C48 C47 P2 117.8(4)
C47 C48 C49 120.6(6)
C50 C49 C48 119.8(7)
C49 C50 C51 120.4(7)
C50 C51 C52 120.7(7)
C47 C52 C51 119.9(6)
C54 C53 C58 118.4(5)
C54 C53 P2 123.5(4)
C58 C53 P2 118.0(4)
C53 C54 C55 120.6(6)
C56 C55 C54 120.3(7)
C57 C56 C55 119.5(6)
C56 C57 C58 120.8(7)
C53 C58 C57 120.3(6)
C64 C59 C60 118.8(5)
C64 C59 P2 120.7(4)
C60 C59 P2 120.5(4)
C61 C60 C59 121.0(6)
C62 C61 C60 119.6(7)
C63 C62 C61 120.1(7)
C62 C63 C64 121.0(7)
C63 C64 C59 119.4(6)
Cl3 C65 Cl2 109.6(5)
Cl3 C65 Cl1 110.8(5)
Cl2 C65 Cl1 110.2(5)
Cl6 C66 Cl5 111.6(5)
Cl6 C66 Cl4 110.7(5)
Cl5 C66 Cl4 109.0(4)
C29 P1 C41 106.9(2)
C29 P1 C35 104.8(2)
C41 P1 C35 102.3(2)
C29 P1 Pt1 112.33(16)
C41 P1 Pt1 113.08(16)
C35 P1 Pt1 116.42(16)
C59 P2 C47 106.4(2)
C59 P2 C53 102.9(2)
C47 P2 C53 104.4(2)
C59 P2 Pt1 113.59(17)
C47 P2 Pt1 111.85(17)
C53 P2 Pt1 116.68(17)
C21 S1 C18 92.7(4)
C14 S3 C11 91.2(3)
C13 S4 C16 91.9(3)
C9 Pt1 C1 179.8(2)
C9 Pt1 P2 86.38(14)
C1 Pt1 P2 93.85(14)
C9 Pt1 P1 92.96(14)
C1 Pt1 P1 86.80(14)
P2 Pt1 P1 179.08(5)
Cl8 C67 Cl7' 131(2)
Cl8 C67 Cl9' 62.3(13)
Cl7' C67 Cl9' 101.2(15)
Cl8 C67 Cl7 102.4(15)
Cl7' C67 Cl7 48.8(12)
Cl9' C67 Cl7 127(2)
Cl8 C67 Cl9 97.7(15)
Cl7' C67 Cl9 57.8(12)
Cl9' C67 Cl9 44.0(12)
Cl7 C67 Cl9 96.5(14)
Cl8 C67 Cl8' 48.3(12)
Cl7' C67 Cl8' 97.0(14)
Cl9' C67 Cl8' 99.4(15)
Cl7 C67 Cl8' 55.0(12)
Cl9 C67 Cl8' 109(2)

loop_
_geom_bond_atom_site_label_1
_geom_bond_atom_site_label_2
_geom_bond_distance
C1 C2 1.204(7)
C1 Pt1 1.999(5)
C2 C3 1.434(7)
C3 C8 1.392(8)
C3 C4 1.398(8)
C4 C5 1.374(9)
C5 C6 1.374(10)
C6 C7 1.373(9)
C7 C8 1.391(8)
C9 C10 1.199(7)
C9 Pt1 1.993(5)
C10 C11 1.420(7)
C11 C12 1.371(7)
C11 S3 1.755(5)
C12 C13 1.417(7)
C13 C14 1.379(8)
C13 S4 1.726(5)
C14 C15 1.428(7)
C14 S3 1.727(5)
C15 C16 1.381(8)
C15 C19 1.476(8)
C16 C25 1.467(8)
C16 S4 1.749(6)
C17 C18 1.499(11)
C18 C19 1.358(9)
C18 S1 1.733(8)
C19 C20 1.426(10)
C20 C21 1.342(10)
C21 C22 1.521(12)
C21 S1 1.708(9)
C25 C24' 1.286(15)
C25 C24 1.294(15)
C25 C26 1.489(15)
C25 C26' 1.495(16)
S2 C24 1.706(15)
S2 C27 1.749(15)
C23 C24 1.511(16)
C26 C27 1.379(16)
C27 C28 1.494(17)
S2' C27' 1.701(16)
S2' C24' 1.720(15)
C23' C24' 1.496(17)
C26' C27' 1.397(17)
C27' C28' 1.463(19)
C29 C30 1.380(8)
C29 C34 1.384(7)
C29 P1 1.821(5)
C30 C31 1.375(9)
C31 C32 1.385(10)
C32 C33 1.361(10)
C33 C34 1.391(8)
C35 C36 1.375(8)
C35 C40 1.390(8)
C35 P1 1.829(5)
C36 C37 1.391(9)
C37 C38 1.375(11)
C38 C39 1.362(10)
C39 C40 1.380(8)
C41 C42 1.387(7)
C41 C46 1.391(7)
C41 P1 1.823(5)
C42 C43 1.388(8)
C43 C44 1.369(10)
C44 C45 1.376(10)
C45 C46 1.390(8)
C47 C52 1.366(8)
C47 C48 1.387(8)
C47 P2 1.821(5)
C48 C49 1.397(9)
C49 C50 1.348(11)
C50 C51 1.354(11)
C51 C52 1.403(9)
C53 C54 1.373(8)
C53 C58 1.388(8)
C53 P2 1.825(5)
C54 C55 1.386(9)
C55 C56 1.378(11)
C56 C57 1.350(10)
C57 C58 1.389(8)
C59 C64 1.388(8)
C59 C60 1.390(8)
C59 P2 1.819(5)
C60 C61 1.377(9)
C61 C62 1.374(11)
C62 C63 1.363(11)
C63 C64 1.388(9)
C65 Cl3 1.732(9)
C65 Cl2 1.733(10)
C65 Cl1 1.737(8)
C66 Cl6 1.730(8)
C66 Cl5 1.734(10)
C66 Cl4 1.761(9)
P1 Pt1 2.3016(13)
P2 Pt1 2.3002(13)
C67 Cl8 1.653(18)
C67 Cl7' 1.655(18)
C67 Cl9' 1.727(18)
C67 Cl7 1.739(18)
C67 Cl9 1.748(18)
C67 Cl8' 1.753(18)
